data_2101451
loop_
_publ_author_name
'Sarraute, S.'
'Ravez, J.'
'Von der M\"uhll, R.'
'Bravic, G.'
'Feigelson, R. S.'
'Abrahams, S. C.'

_publ_section_title
;
 Structure of ferroelectric Pb~5~Al~3~F~19~ at 160 K, polarization
 reversal and relationship to ferroelectric Pb~5~Cr~3~F~19~ at 295 K
;
_journal_issue 1
_journal_name_full 'Acta Crystallographica Section B'
_journal_page_first 72
_journal_page_last 77
_journal_paper_doi 10.1107/S0108768195008366
_journal_volume 52
_journal_year 1996
_chemical_formula_sum 'Al3 F19 Pb5'
_chemical_formula_weight 1477.9
_space_group_crystal_system tetragonal
_space_group_IT_number 108
_space_group_name_Hall 'I 4 -2c'
_space_group_name_H-M_alt 'I 4 c m'
_atom_type_scat_source 'IntTabIV and Cromer & Waber (1974)'
_cell_angle_alpha 90.0
_cell_angle_beta 90.0
_cell_angle_gamma 90.0
_cell_formula_units_Z 4
_cell_length_a 14.07(2)
_cell_length_b 14.07(2)
_cell_length_c 7.300(10)
_cell_measurement_reflns_used 25
_cell_measurement_temperature 160.0(10)
_cell_measurement_theta_max 22.0
_cell_measurement_theta_min 9.0
_cell_volume 1445(4)
_computing_cell_refinement 'CAD-4 Software (Enraf-Nonius, 1989)'
_computing_data_collection 'CAD-4 Software (Enraf-Nonius, 1989)'
_computing_data_reduction 'Local program (unpublished)'
_computing_structure_refinement 'CRYSTALS (Watkin, Carruthers & Betteridge, 1985)'
_diffrn_measurement_device 'Enraf-Nonius CAD-4'
_diffrn_measurement_method '\w/2\q (width 3.0 + 2.5tan\q\%)'
_diffrn_radiation_type Mo
_diffrn_radiation_wavelength 0.71073
_diffrn_reflns_av_R_equivalents 0.077
_diffrn_reflns_limit_h_max 29
_diffrn_reflns_limit_h_min -29
_diffrn_reflns_limit_k_max 29
_diffrn_reflns_limit_k_min 0
_diffrn_reflns_limit_l_max 16
_diffrn_reflns_limit_l_min 0
_diffrn_reflns_number 4180
_diffrn_reflns_theta_max 60
_diffrn_standards_decay_% <5
_diffrn_standards_interval_time 120
_diffrn_standards_number 3
_exptl_absorpt_coefficient_mu 56.36
_exptl_absorpt_correction_T_max 0.0246
_exptl_absorpt_correction_T_min 0.0009
_exptl_absorpt_correction_type sphere
_exptl_crystal_colour colorless
_exptl_crystal_density_diffrn 6.793
_exptl_crystal_density_meas 6.660(10)
_exptl_crystal_density_method 'pycnometry at 295 K'
_exptl_crystal_description sphere
_exptl_crystal_F_000 2480
_exptl_crystal_size_rad 0.270(10)
_refine_diff_density_max 5
_refine_diff_density_min -6
_refine_ls_extinction_coef 'g = 31.1(11)'
_refine_ls_extinction_method 'secondary (Larson, 1970)'
_refine_ls_goodness_of_fit_obs 1.065
_refine_ls_number_parameters 71
_refine_ls_number_reflns 656
_refine_ls_R_factor_obs 0.0527
_refine_ls_shift/esd_max 0.14
_refine_ls_structure_factor_coef F
_refine_ls_weighting_details 'w = [1/\s^2^(F)]{1-(F~o~ - F~c~)/6\s(F)]^2^}^2^'
_refine_ls_weighting_scheme calc
_refine_ls_wR_factor_obs 0.0480
_reflns_number_observed 656
_reflns_number_total 742
_reflns_observed_criterion I>3\s(I)
_cod_data_source_file md0001.cif
_cod_data_source_block md0001a
_cod_depositor_comments
;
 Updating space group information.

 Antanas Vaitkus,
 2018-06-09

The following automatic conversions were performed:

'_exptl_absorpt_correction_type' tag value 'spherical' was replaced
with 'sphere' value.

Automatic conversion script
Id: cif_fix_values 1646 2011-03-28 12:23:43Z adriana 

The following automatic conversions were performed:

'_refine_ls_weighting_scheme' value 'w = [1/\s^2^(F)]{1-(F~o~ -
F~c~)/6\s(F)]^2^}^2^' was changed to 'calc'. New tag
'_refine_ls_weighting_details' was created. The value of the new tag
was set to 'w = [1/\s^2^(F)]{1-(F~o~ - F~c~)/6\s(F)]^2^}^2^'.

Automatic conversion script
Id: cif_fix_values 3143 2015-03-26 13:38:13Z robertas 
;
_cod_original_cell_volume 1445(3)
_cod_original_sg_symbol_Hall 'I 4 -2ab'
_cod_database_code 2101451

loop_
_space_group_symop_id
_space_group_symop_operation_xyz
1 x,y,z
2 -y,x,z
3 -x,-y,z
4 y,-x,z
5 -x,y,z+1/2
6 -y,-x,z+1/2
7 x,-y,z+1/2
8 y,x,z+1/2
9 x+1/2,y+1/2,z+1/2
10 -y+1/2,x+1/2,z+1/2
11 -x+1/2,-y+1/2,z+1/2
12 y+1/2,-x+1/2,z+1/2
13 -x+1/2,y+1/2,z
14 -y+1/2,-x+1/2,z
15 x+1/2,-y+1/2,z
16 y+1/2,x+1/2,z

loop_
_atom_site_label
_atom_site_fract_x
_atom_site_fract_y
_atom_site_fract_z
_atom_site_U_iso_or_equiv
Pb1 .42602(4) .27489(4) .0 .011(2)
Pb2 .0 .5 .1350(3) .0180(10)
Al1 .1628(4) .3372 -.0210(10) .008(3)
Al2 .0 .0 .188(2) .0090(10)
F1 .1140(10) .2478(9) -.174(2) .017(2)
F2 .1970(10) .4294(8) .142(2) .0140(10)
F3 .0761(6) .4239 -.097(3) .016(2)
F4 .2479(7) .2521 .069(3) .0150(10)
F5 .0 .0 .438(2) .027(8)
F6 -.0540(10) .1175(6) .673(2) .016(2)
F7 .3835(8) .1165 .021(4) .010(5)
